data_2234761
loop_
_publ_author_name
'Schroll, Alayne L.'
'Pink, Maren'
'Barany, George'

_publ_section_title
;
 Bis(<i>N</i>-methyl-<i>N</i>-phenylcarbamoyl)disulfane
;
_journal_coeditor_code QM2060
_journal_issue 5
_journal_name_full 'Acta Crystallographica Section E'
_journal_page_first o1550
_journal_paper_doi 10.1107/S1600536812016030
_journal_volume 68
_journal_year 2012
_chemical_formula_iupac 'C16 H16 N2 O2 S2'
_chemical_formula_moiety 'C16 H16 N2 O2 S2'
_chemical_formula_sum 'C16 H16 N2 O2 S2'
_chemical_formula_weight 332.43
_chemical_name_common biscarbamoyldisulfane
_chemical_name_systematic
;
Bis(<i>N</i>-methyl-<i>N</i>-phenylcarbamoyl)disulfane
;
_space_group_IT_number 15
_symmetry_cell_setting monoclinic
_symmetry_space_group_name_Hall '-C 2yc'
_symmetry_space_group_name_H-M 'C 1 2/c 1'
_atom_sites_solution_hydrogens geom
_atom_sites_solution_primary direct
_atom_sites_solution_secondary difmap
_audit_creation_method SHELXL-97
_cell_angle_alpha 90.00
_cell_angle_beta 107.433(3)
_cell_angle_gamma 90.00
_cell_formula_units_Z 4
_cell_length_a 15.286(3)
_cell_length_b 9.7849(18)
_cell_length_c 11.597(2)
_cell_measurement_reflns_used 1966
_cell_measurement_temperature 296(2)
_cell_measurement_theta_max 24.423
_cell_measurement_theta_min 2.504
_cell_volume 1654.9(5)
_computing_cell_refinement 'SAINT (Bruker, 2001)'
_computing_data_collection 'SMART (Bruker, 2001)'
_computing_data_reduction 'SAINT (Bruker, 2001)'
_computing_molecular_graphics 'SHELXTL (Sheldrick, 2008)'
_computing_publication_material 'SHELXTL (Sheldrick, 2008)'
_computing_structure_refinement 'SHELXL97 (Sheldrick, 2008)'
_computing_structure_solution 'SHELXS97 (Sheldrick, 2008)'
_diffrn_ambient_temperature 296(2)
_diffrn_measured_fraction_theta_full 0.999
_diffrn_measured_fraction_theta_max 0.999
_diffrn_measurement_device_type 'Bruker SMART CCD'
_diffrn_measurement_method '\f and \w scans'
_diffrn_radiation_monochromator graphite
_diffrn_radiation_source 'sealed tube'
_diffrn_radiation_type MoK\a
_diffrn_radiation_wavelength 0.71073
_diffrn_reflns_av_R_equivalents 0.0308
_diffrn_reflns_av_sigmaI/netI 0.0244
_diffrn_reflns_limit_h_max 17
_diffrn_reflns_limit_h_min -18
_diffrn_reflns_limit_k_max 11
_diffrn_reflns_limit_k_min 0
_diffrn_reflns_limit_l_max 13
_diffrn_reflns_limit_l_min 0
_diffrn_reflns_number 5726
_diffrn_reflns_theta_full 25.05
_diffrn_reflns_theta_max 25.05
_diffrn_reflns_theta_min 2.51
_exptl_absorpt_coefficient_mu 0.329
_exptl_absorpt_correction_T_max 0.9584
_exptl_absorpt_correction_T_min 0.8796
_exptl_absorpt_correction_type multi-scan
_exptl_absorpt_process_details '(SADABS; Bruker, 2010)'
_exptl_crystal_colour Colorless
_exptl_crystal_density_diffrn 1.334
_exptl_crystal_density_method 'not measured'
_exptl_crystal_description Needle
_exptl_crystal_F_000 696
_exptl_crystal_size_max 0.40
_exptl_crystal_size_mid 0.16
_exptl_crystal_size_min 0.13
_refine_diff_density_max 0.209
_refine_diff_density_min -0.176
_refine_ls_extinction_method none
_refine_ls_goodness_of_fit_ref 1.045
_refine_ls_hydrogen_treatment constr
_refine_ls_matrix_type full
_refine_ls_number_parameters 101
_refine_ls_number_reflns 1468
_refine_ls_number_restraints 0
_refine_ls_restrained_S_all 1.045
_refine_ls_R_factor_all 0.0504
_refine_ls_R_factor_gt 0.0374
_refine_ls_shift/su_max 0.001
_refine_ls_shift/su_mean 0.000
_refine_ls_structure_factor_coef Fsqd
_refine_ls_weighting_details 'calc w=1/[\s^2^(Fo^2^)+(0.0553P)^2^+1.0043P] where P=(Fo^2^+2Fc^2^)/3'
_refine_ls_weighting_scheme calc
_refine_ls_wR_factor_gt 0.1009
_refine_ls_wR_factor_ref 0.1096
_reflns_number_gt 1140
_reflns_number_total 1468
_reflns_threshold_expression >2\s(I)
_cod_data_source_file qm2060.cif
_cod_data_source_block I
_cod_original_sg_symbol_H-M 'C 2/c'
_cod_database_code 2234761
_cod_database_fobs_code 2234761

loop_
_symmetry_equiv_pos_as_xyz
'x, y, z'
'-x, y, -z+1/2'
'x+1/2, y+1/2, z'
'-x+1/2, y+1/2, -z+1/2'
'-x, -y, -z'
'x, -y, z-1/2'
'-x+1/2, -y+1/2, -z'
'x+1/2, -y+1/2, z-1/2'

loop_
_atom_site_type_symbol
_atom_site_label
_atom_site_fract_x
_atom_site_fract_y
_atom_site_fract_z
_atom_site_U_iso_or_equiv
_atom_site_adp_type
_atom_site_calc_flag
_atom_site_refinement_flags
_atom_site_occupancy
_atom_site_symmetry_multiplicity
S S1 0.56058(4) 0.49722(6) 0.73116(5) 0.0567(2) Uani d . 1 1
O O1 0.47025(9) 0.69997(17) 0.58995(15) 0.0626(5) Uani d . 1 1
N N1 0.61329(11) 0.65722(19) 0.57979(17) 0.0514(5) Uani d . 1 1
C C1 0.54116(13) 0.6361(2) 0.62131(19) 0.0481(5) Uani d . 1 1
C C2 0.60771(17) 0.7649(3) 0.4905(2) 0.0697(7) Uani d . 1 1
H H2A 0.5446 0.7887 0.4530 0.105 Uiso calc R 1 1
H H2B 0.6341 0.7328 0.4301 0.105 Uiso calc R 1 1
H H2C 0.6407 0.8438 0.5298 0.105 Uiso calc R 1 1
C C3 0.69962(13) 0.5872(2) 0.62742(19) 0.0466(5) Uani d . 1 1
C C4 0.76230(16) 0.6332(3) 0.7319(2) 0.0681(7) Uani d . 1 1
H H4A 0.7486 0.7071 0.7739 0.082 Uiso calc R 1 1
C C5 0.84668(17) 0.5672(4) 0.7739(3) 0.0852(9) Uani d . 1 1
H H5A 0.8893 0.5962 0.8451 0.102 Uiso calc R 1 1
C C6 0.86714(18) 0.4597(3) 0.7107(3) 0.0806(9) Uani d . 1 1
H H6A 0.9235 0.4159 0.7393 0.097 Uiso calc R 1 1
C C7 0.80540(18) 0.4168(3) 0.6063(3) 0.0716(7) Uani d . 1 1
H H7A 0.8202 0.3449 0.5631 0.086 Uiso calc R 1 1
C C8 0.72070(16) 0.4796(2) 0.5640(2) 0.0562(6) Uani d . 1 1
H H8A 0.6782 0.4493 0.4932 0.067 Uiso calc R 1 1

loop_
_atom_site_aniso_label
_atom_site_aniso_U_11
_atom_site_aniso_U_22
_atom_site_aniso_U_33
_atom_site_aniso_U_12
_atom_site_aniso_U_13
_atom_site_aniso_U_23
S1 0.0465(3) 0.0663(4) 0.0681(4) 0.0096(3) 0.0337(3) 0.0104(3)
O1 0.0407(8) 0.0691(10) 0.0836(12) 0.0153(7) 0.0269(8) 0.0072(8)
N1 0.0395(9) 0.0581(11) 0.0632(11) 0.0094(8) 0.0255(8) 0.0135(9)
C1 0.0387(11) 0.0530(12) 0.0566(13) 0.0036(9) 0.0205(9) -0.0051(10)
C2 0.0644(15) 0.0712(16) 0.0834(18) 0.0110(13) 0.0370(14) 0.0239(14)
C3 0.0349(10) 0.0546(12) 0.0573(13) 0.0039(9) 0.0244(9) 0.0078(10)
C4 0.0496(13) 0.0865(18) 0.0723(16) 0.0010(13) 0.0244(12) -0.0099(14)
C5 0.0468(14) 0.120(3) 0.0796(19) -0.0082(16) 0.0043(13) 0.0141(19)
C6 0.0438(14) 0.092(2) 0.114(2) 0.0204(14) 0.0361(16) 0.0376(19)
C7 0.0624(15) 0.0610(15) 0.105(2) 0.0186(13) 0.0467(16) 0.0171(15)
C8 0.0508(13) 0.0567(14) 0.0675(14) 0.0032(10) 0.0274(11) 0.0033(11)

loop_
_atom_type_symbol
_atom_type_description
_atom_type_scat_dispersion_real
_atom_type_scat_dispersion_imag
_atom_type_scat_source
C C 0.0033 0.0016 'International Tables Vol C Tables 4.2.6.8 and 6.1.1.4'
H H 0.0000 0.0000 'International Tables Vol C Tables 4.2.6.8 and 6.1.1.4'
N N 0.0061 0.0033 'International Tables Vol C Tables 4.2.6.8 and 6.1.1.4'
O O 0.0106 0.0060 'International Tables Vol C Tables 4.2.6.8 and 6.1.1.4'
S S 0.1246 0.1234 'International Tables Vol C Tables 4.2.6.8 and 6.1.1.4'

loop_
_geom_angle_atom_site_label_1
_geom_angle_atom_site_label_2
_geom_angle_atom_site_label_3
_geom_angle_site_symmetry_3
_geom_angle
C1 S1 S1 2_656 100.51(7)
C1 N1 C3 . 122.98(17)
C1 N1 C2 . 118.97(17)
C3 N1 C2 . 117.79(17)
O1 C1 N1 . 124.8(2)
O1 C1 S1 . 122.58(16)
N1 C1 S1 . 112.64(14)
N1 C2 H2A . 109.5
N1 C2 H2B . 109.5
H2A C2 H2B . 109.5
N1 C2 H2C . 109.5
H2A C2 H2C . 109.5
H2B C2 H2C . 109.5
C4 C3 C8 . 120.5(2)
C4 C3 N1 . 119.9(2)
C8 C3 N1 . 119.5(2)
C3 C4 C5 . 118.9(3)
C3 C4 H4A . 120.5
C5 C4 H4A . 120.5
C6 C5 C4 . 120.3(3)
C6 C5 H5A . 119.8
C4 C5 H5A . 119.8
C7 C6 C5 . 120.3(2)
C7 C6 H6A . 119.8
C5 C6 H6A . 119.8
C6 C7 C8 . 120.3(3)
C6 C7 H7A . 119.8
C8 C7 H7A . 119.8
C3 C8 C7 . 119.6(2)
C3 C8 H8A . 120.2
C7 C8 H8A . 120.2

loop_
_geom_bond_atom_site_label_1
_geom_bond_atom_site_label_2
_geom_bond_site_symmetry_2
_geom_bond_distance
S1 O1 2_656 3.0078(18)
S1 C1 . 1.825(2)
S1 S1 2_656 2.0262(11)
O1 C1 . 1.209(2)
N1 C1 . 1.345(3)
N1 C3 . 1.442(2)
N1 C2 . 1.461(3)
C2 H2A . 0.9600
C2 H2B . 0.9600
C2 H2C . 0.9600
C3 C4 . 1.376(3)
C3 C8 . 1.377(3)
C4 C5 . 1.393(4)
C4 H4A . 0.9300
C5 C6 . 1.371(4)
C5 H5A . 0.9300
C6 C7 . 1.359(4)
C6 H6A . 0.9300
C7 C8 . 1.384(3)
C7 H7A . 0.9300
C8 H8A . 0.9300

loop_
_geom_torsion_atom_site_label_1
_geom_torsion_atom_site_label_2
_geom_torsion_atom_site_label_3
_geom_torsion_atom_site_label_4
_geom_torsion_site_symmetry_1
_geom_torsion_site_symmetry_3
_geom_torsion_site_symmetry_4
_geom_torsion
C3 N1 C1 O1 . . . 174.2(2)
C2 N1 C1 O1 . . . 0.2(3)
C3 N1 C1 S1 . . . -6.4(3)
C2 N1 C1 S1 . . . 179.66(17)
S1 S1 C1 O1 2_656 . . -0.1(2)
S1 S1 C1 N1 2_656 . . -179.48(15)
C1 N1 C3 C4 . . . -81.5(3)
C2 N1 C3 C4 . . . 92.5(3)
C1 N1 C3 C8 . . . 102.2(3)
C2 N1 C3 C8 . . . -83.8(3)
C8 C3 C4 C5 . . . -1.3(4)
N1 C3 C4 C5 . . . -177.6(2)
C3 C4 C5 C6 . . . 1.0(4)
C4 C5 C6 C7 . . . 0.2(4)
C5 C6 C7 C8 . . . -1.2(4)
C4 C3 C8 C7 . . . 0.4(3)
N1 C3 C8 C7 . . . 176.7(2)
C6 C7 C8 C3 . . . 0.9(4)
C1 S1 S1 C1 . 2_656 2_656 -81.55(14)
